data_7227835
loop_
_publ_author_name
'Yu, Xun'
'Zhu, Feifeng'
'Bu, Donglei'
'Lei, Hao'

_publ_section_title
;
 Ferrous complexes supported by sterically encumbered asymmetric
 bis(arylimino)acenaphthene (BIAN) ligands: synthesis, characterization
 and screening for catalytic hydrosilylation of carbonyl compounds
;
_journal_issue 25
_journal_name_full 'RSC Adv.'
_journal_page_first 15321
_journal_paper_doi 10.1039/C7RA01511A
_journal_volume 7
_journal_year 2017
_chemical_formula_moiety 'C53 H41 Cl2 F Fe N2'
_chemical_formula_sum 'C53 H41 Cl2 F Fe N2'
_chemical_formula_weight 851.63
_chemical_name_common (Mes-BIANF)FeCl2
_chemical_properties_physical ', Air-sensitive,Moisture-sensitive'
_space_group_crystal_system monoclinic
_space_group_IT_number 14
_space_group_name_Hall '-P 2yn'
_space_group_name_H-M_alt 'P 1 21/n 1'
_symmetry_space_group_name_Hall '-P 2yn'
_symmetry_space_group_name_H-M 'P 1 21/n 1'
_atom_sites_solution_hydrogens geom
_atom_sites_solution_primary direct
_audit_creation_date 2016-12-15
_audit_creation_method
;
Olex2 1.2
(compiled 2016.02.19 svn.r3266 for OlexSys, GUI svn.r5155)
;
_audit_update_record
;
2017-02-03 deposited with the CCDC.
2017-03-01 downloaded from the CCDC.
;
_cell_angle_alpha 90
_cell_angle_beta 103.3046(9)
_cell_angle_gamma 90
_cell_formula_units_Z 4
_cell_length_a 13.87969(13)
_cell_length_b 16.89054(15)
_cell_length_c 18.35276(16)
_cell_measurement_reflns_used 9116
_cell_measurement_temperature 150.00(10)
_cell_measurement_theta_max 73.9090
_cell_measurement_theta_min 3.5830
_cell_volume 4187.06(7)
_computing_cell_refinement 'CrysAlisPro 1.171.38.43 (Rigaku OD, 2015)'
_computing_data_collection 'CrysAlisPro 1.171.38.43 (Rigaku OD, 2015)'
_computing_data_reduction 'CrysAlisPro 1.171.38.43 (Rigaku OD, 2015)'
_computing_molecular_graphics 'Olex2 (Dolomanov et al., 2009)'
_computing_publication_material 'Olex2 (Dolomanov et al., 2009)'
_computing_structure_refinement 'ShelXL (Sheldrick, 2015)'
_computing_structure_solution 'ShelXT (Sheldrick, 2015)'
_diffrn_ambient_environment N~2~
_diffrn_ambient_temperature 150.00(10)
_diffrn_detector 'CCD plate'
_diffrn_detector_area_resol_mean 5.2913
_diffrn_detector_type AtlasS2
_diffrn_measured_fraction_theta_full 1.000
_diffrn_measured_fraction_theta_max 0.999
_diffrn_measurement_details
;
List of Runs (angles in degrees, time in seconds):

  # Type    Start    End  Width  t~exp~   \w     \q     \k     \f   Frames
#--------------------------------------------------------------------------
  1  \w    -75.00  -4.00   1.00    1.03    --  -41.89 125.00-120.00   71
  2  \w   -118.00  -9.00   1.00    1.03    --  -41.89 -77.00-180.00  109
  3  \w     48.00  93.00   1.00    1.03    --   41.89-125.00  60.00   45
  4  \w     84.00 122.00   1.00    4.10    --  107.79-125.00 120.00   38
  5  \w     78.00 133.00   1.00    4.10    --  107.79 -45.00  90.00   55
  6  \w     74.00 133.00   1.00    4.10    --  107.79 -45.00 150.00   59
  7  \w     82.00 171.00   1.00    4.10    --  107.79  45.00  90.00   89
  8  \w     85.00 178.00   1.00    4.10    --  107.79  45.00 -30.00   93
  9  \w    106.00 173.00   1.00    4.10    --  107.79 125.00 -90.00   67
 10  \w     74.00 105.00   1.00    4.10    --  107.79 -94.00 -60.00   31
;
_diffrn_measurement_device 'four-circle diffractometer'
_diffrn_measurement_device_type 'SuperNova, Dual, Cu at zero, AtlasS2'
_diffrn_measurement_method '\w scans'
_diffrn_orient_matrix_type 'CrysAlisPro convention (1999,Acta A55,543-557)'
_diffrn_orient_matrix_UB_11 -0.1079634000
_diffrn_orient_matrix_UB_12 0.0082835000
_diffrn_orient_matrix_UB_13 0.0071554000
_diffrn_orient_matrix_UB_21 -0.0356158000
_diffrn_orient_matrix_UB_22 -0.0452760000
_diffrn_orient_matrix_UB_23 -0.0741966000
_diffrn_orient_matrix_UB_31 0.0090633000
_diffrn_orient_matrix_UB_32 -0.0787574000
_diffrn_orient_matrix_UB_33 0.0433911000
_diffrn_radiation_monochromator mirror
_diffrn_radiation_probe x-ray
_diffrn_radiation_type CuK\a
_diffrn_radiation_wavelength 1.54184
_diffrn_reflns_av_R_equivalents 0.0279
_diffrn_reflns_av_unetI/netI 0.0363
_diffrn_reflns_Laue_measured_fraction_full 1.000
_diffrn_reflns_Laue_measured_fraction_max 0.999
_diffrn_reflns_limit_h_max 16
_diffrn_reflns_limit_h_min -12
_diffrn_reflns_limit_k_max 18
_diffrn_reflns_limit_k_min -20
_diffrn_reflns_limit_l_max 21
_diffrn_reflns_limit_l_min -22
_diffrn_reflns_number 15648
_diffrn_reflns_point_group_measured_fraction_full 1.000
_diffrn_reflns_point_group_measured_fraction_max 0.999
_diffrn_reflns_theta_full 67.684
_diffrn_reflns_theta_max 67.998
_diffrn_reflns_theta_min 3.602
_diffrn_source 'micro-focus sealed X-ray tube'
_diffrn_source_type 'SuperNova (Cu) X-ray Source'
_exptl_absorpt_coefficient_mu 4.406
_exptl_absorpt_correction_T_max 0.267
_exptl_absorpt_correction_T_min 0.256
_exptl_absorpt_correction_type multi-scan
_exptl_absorpt_process_details
;
CrysAlisPro 1.171.38.43 (Rigaku Oxford Diffraction, 2015)
Empirical absorption correction using spherical harmonics,
 implemented in SCALE3 ABSPACK scaling algorithm.
;
_exptl_crystal_colour bronze
_exptl_crystal_density_diffrn 1.351
_exptl_crystal_description prism
_exptl_crystal_F_000 1768
_exptl_crystal_size_max 0.5
_exptl_crystal_size_mid 0.3
_exptl_crystal_size_min 0.3
_refine_diff_density_max 0.590
_refine_diff_density_min -0.494
_refine_diff_density_rms 0.061
_refine_ls_extinction_method none
_refine_ls_goodness_of_fit_ref 1.030
_refine_ls_hydrogen_treatment constr
_refine_ls_matrix_type full
_refine_ls_number_parameters 535
_refine_ls_number_reflns 7619
_refine_ls_number_restraints 0
_refine_ls_restrained_S_all 1.030
_refine_ls_R_factor_all 0.0423
_refine_ls_R_factor_gt 0.0396
_refine_ls_shift/su_max 0.001
_refine_ls_shift/su_mean 0.000
_refine_ls_structure_factor_coef Fsqd
_refine_ls_weighting_details 'w=1/[\s^2^(Fo^2^)+(0.0660P)^2^+1.4510P] where P=(Fo^2^+2Fc^2^)/3'
_refine_ls_weighting_scheme calc
_refine_ls_wR_factor_gt 0.1048
_refine_ls_wR_factor_ref 0.1071
_reflns_Friedel_coverage 0.000
_reflns_number_gt 7143
_reflns_number_total 7619
_reflns_threshold_expression 'I > 2\s(I)'
_cod_data_source_file c7ra01511a2.cif
_cod_data_source_block 16120801
_cod_database_code 7227835
_chemical_oxdiff_formula 'C H N O Fe Cl F'
_chemical_oxdiff_usercomment BIAN-FeCl2(-F)
_shelx_space_group_comment
;
The symmetry employed for this shelxl refinement is uniquely defined
by the following loop, which should always be used as a source of
symmetry information in preference to the above space-group names.
They are only intended as comments.
;
_reflns_odcompleteness_completeness 99.95
_reflns_odcompleteness_iscentric 1
_reflns_odcompleteness_theta 66.97
_olex2_refinement_description
;
1. Fixed Uiso
 At 1.2 times of:
  All C(H) groups
 At 1.5 times of:
  All C(H,H,H) groups
2.a Ternary CH refined with riding coordinates:
 C28(H28), C41(H41)
2.b Aromatic/amide H refined with riding coordinates:
 C36(H36), C49(H49), C4(H4), C45(H45), C51(H51), C8(H8), C53(H53), C9(H9),
 C31(H31), C43(H43), C46(H46), C5(H5), C32(H32), C40(H40), C50(H50), C6(H6),
 C37(H37), C39(H39), C47(H47), C33(H33), C30(H30), C15(H15), C10(H10), C34(H34),
  C26(H26), C38(H38), C24(H24), C52(H52), C17(H17), C44(H44)
2.c Idealised Me refined as rotating group:
 C19(H19A,H19B,H19C), C21(H21A,H21B,H21C), C20(H20A,H20B,H20C)
;
_shelx_shelxl_version_number 2014/7
_olex2_submission_special_instructions 'No special instructions were received'
_oxdiff_exptl_absorpt_empirical_details
;
Empirical correction (ABSPACK) includes:
- Absorption correction using spherical harmonics
- Frame scaling
;
_oxdiff_exptl_absorpt_empirical_full_max 2.750
_oxdiff_exptl_absorpt_empirical_full_min 0.550

loop_
_space_group_symop_operation_xyz
'x, y, z'
'-x+1/2, y+1/2, -z+1/2'
'-x, -y, -z'
'x-1/2, -y-1/2, z-1/2'

loop_
_atom_site_label
_atom_site_type_symbol
_atom_site_fract_x
_atom_site_fract_y
_atom_site_fract_z
_atom_site_U_iso_or_equiv
_atom_site_adp_type
_atom_site_occupancy
_atom_site_site_symmetry_order
_atom_site_calc_flag
_atom_site_refinement_flags_posn
Fe1 Fe 0.81625(2) 0.70995(2) 0.59775(2) 0.01598(9) Uani 1 1 d .
Cl2 Cl 0.93821(4) 0.79706(3) 0.63250(3) 0.02933(13) Uani 1 1 d .
Cl1 Cl 0.83588(4) 0.58197(3) 0.62759(3) 0.02977(13) Uani 1 1 d .
F1 F 0.85487(11) 0.68046(7) 0.22152(7) 0.0322(3) Uani 1 1 d .
C11 C 0.56108(13) 0.77669(11) 0.42166(10) 0.0162(4) Uani 1 1 d .
C35 C 0.60701(14) 0.58178(11) 0.41136(11) 0.0201(4) Uani 1 1 d .
C42 C 0.91659(14) 0.90480(11) 0.41346(10) 0.0177(4) Uani 1 1 d .
C28 C 0.71910(14) 0.57509(11) 0.42545(10) 0.0173(4) Uani 1 1 d .
H28 H 0.7445 0.5837 0.4792 0.021 Uiso 1 1 calc R
C36 C 0.56229(15) 0.58269(11) 0.47220(12) 0.0233(4) Uani 1 1 d .
H36 H 0.6008 0.5764 0.5205 0.028 Uiso 1 1 calc R
N1 N 0.73522(11) 0.73154(9) 0.48478(8) 0.0133(3) Uani 1 1 d .
C27 C 0.80987(13) 0.78184(11) 0.38425(10) 0.0156(4) Uani 1 1 d .
C12 C 0.48354(14) 0.79492(10) 0.45745(11) 0.0170(4) Uani 1 1 d .
C48 C 0.72762(14) 0.91381(11) 0.39020(11) 0.0203(4) Uani 1 1 d .
C14 C 0.61697(14) 0.70944(11) 0.72491(11) 0.0198(4) Uani 1 1 d .
C49 C 0.68612(15) 0.92355(12) 0.31419(12) 0.0253(4) Uani 1 1 d .
H49 H 0.7165 0.9002 0.2794 0.030 Uiso 1 1 calc R
C29 C 0.75695(15) 0.49371(11) 0.40861(10) 0.0208(4) Uani 1 1 d .
C4 C 0.44005(15) 0.80001(12) 0.57744(11) 0.0224(4) Uani 1 1 d .
H4 H 0.4563 0.7959 0.6294 0.027 Uiso 1 1 calc R
C22 C 0.76780(13) 0.71916(11) 0.41650(10) 0.0145(3) Uani 1 1 d .
C7 C 0.38793(14) 0.81590(12) 0.41807(11) 0.0219(4) Uani 1 1 d .
C45 C 1.09662(16) 0.97638(13) 0.40958(12) 0.0278(4) Uani 1 1 d .
H45 H 1.1567 0.9999 0.4080 0.033 Uiso 1 1 calc R
C51 C 0.55443(18) 1.00246(15) 0.34087(16) 0.0409(6) Uani 1 1 d .
H51 H 0.4973 1.0323 0.3245 0.049 Uiso 1 1 calc R
C8 C 0.37346(15) 0.82307(13) 0.33942(11) 0.0278(4) Uani 1 1 d .
H8 H 0.3119 0.8384 0.3109 0.033 Uiso 1 1 calc R
C3 C 0.51014(14) 0.78825(10) 0.53638(10) 0.0171(4) Uani 1 1 d .
N2 N 0.67910(11) 0.75306(9) 0.61621(8) 0.0154(3) Uani 1 1 d .
C53 C 0.68030(16) 0.94932(12) 0.44131(12) 0.0263(4) Uani 1 1 d .
H53 H 0.7067 0.9438 0.4924 0.032 Uiso 1 1 calc R
C9 C 0.44924(16) 0.80765(14) 0.30490(11) 0.0275(4) Uani 1 1 d .
H9 H 0.4382 0.8143 0.2533 0.033 Uiso 1 1 calc R
C31 C 0.7327(2) 0.35783(13) 0.36812(13) 0.0373(6) Uani 1 1 d .
H31 H 0.6898 0.3166 0.3493 0.045 Uiso 1 1 calc R
C23 C 0.76046(13) 0.64252(11) 0.38616(10) 0.0157(3) Uani 1 1 d .
C1 C 0.64633(13) 0.75499(10) 0.48151(9) 0.0137(3) Uani 1 1 d .
C2 C 0.61471(13) 0.76473(10) 0.55507(9) 0.0140(3) Uani 1 1 d .
C43 C 0.92414(16) 0.95598(12) 0.35563(11) 0.0257(4) Uani 1 1 d .
H43 H 0.8685 0.9669 0.3179 0.031 Uiso 1 1 calc R
C41 C 0.82049(14) 0.86443(11) 0.41988(10) 0.0175(4) Uani 1 1 d .
H41 H 0.8249 0.8567 0.4735 0.021 Uiso 1 1 calc R
C18 C 0.66834(14) 0.84676(12) 0.71496(10) 0.0198(4) Uani 1 1 d .
C46 C 1.09013(15) 0.92661(13) 0.46812(12) 0.0260(4) Uani 1 1 d .
H46 H 1.1456 0.9174 0.5065 0.031 Uiso 1 1 calc R
C5 C 0.34271(15) 0.81854(13) 0.53826(12) 0.0272(4) Uani 1 1 d .
H5 H 0.2942 0.8254 0.5652 0.033 Uiso 1 1 calc R
C32 C 0.8337(2) 0.34491(14) 0.38462(13) 0.0409(6) Uani 1 1 d .
H32 H 0.8589 0.2955 0.3764 0.049 Uiso 1 1 calc R
C40 C 0.54763(16) 0.59001(13) 0.33990(12) 0.0287(4) Uani 1 1 d .
H40 H 0.5762 0.5888 0.2988 0.034 Uiso 1 1 calc R
C50 C 0.60027(17) 0.96741(14) 0.28926(14) 0.0350(5) Uani 1 1 d .
H50 H 0.5736 0.9733 0.2382 0.042 Uiso 1 1 calc R
C13 C 0.65343(13) 0.76988(12) 0.68633(9) 0.0162(3) Uani 1 1 d .
C6 C 0.31707(15) 0.82682(13) 0.46174(12) 0.0279(4) Uani 1 1 d .
H6 H 0.2522 0.8398 0.4383 0.034 Uiso 1 1 calc R
C37 C 0.46019(17) 0.59306(13) 0.46094(14) 0.0321(5) Uani 1 1 d .
H37 H 0.4310 0.5941 0.5017 0.038 Uiso 1 1 calc R
C39 C 0.44606(17) 0.60001(15) 0.32894(14) 0.0359(5) Uani 1 1 d .
H39 H 0.4071 0.6056 0.2807 0.043 Uiso 1 1 calc R
C47 C 1.00100(15) 0.89055(11) 0.46946(11) 0.0219(4) Uani 1 1 d .
H47 H 0.9975 0.8563 0.5084 0.026 Uiso 1 1 calc R
C33 C 0.8968(2) 0.40641(15) 0.41352(14) 0.0388(5) Uani 1 1 d .
H33 H 0.9649 0.3985 0.4246 0.047 Uiso 1 1 calc R
C30 C 0.69437(18) 0.43193(12) 0.37936(12) 0.0279(4) Uani 1 1 d .
H30 H 0.6263 0.4399 0.3671 0.034 Uiso 1 1 calc R
C19 C 0.59924(17) 0.62731(13) 0.69263(12) 0.0297(5) Uani 1 1 d .
H19A H 0.5507 0.6294 0.6461 0.045 Uiso 1 1 calc GR
H19B H 0.5757 0.5938 0.7271 0.045 Uiso 1 1 calc GR
H19C H 0.6600 0.6063 0.6842 0.045 Uiso 1 1 calc GR
C15 C 0.59627(14) 0.72818(13) 0.79397(11) 0.0238(4) Uani 1 1 d .
H15 H 0.5722 0.6888 0.8205 0.029 Uiso 1 1 calc R
C10 C 0.54386(15) 0.78193(12) 0.34502(11) 0.0207(4) Uani 1 1 d .
H10 H 0.5930 0.7690 0.3201 0.025 Uiso 1 1 calc R
C25 C 0.82714(15) 0.69302(12) 0.28694(10) 0.0210(4) Uani 1 1 d .
C34 C 0.85886(17) 0.47978(13) 0.42598(12) 0.0295(4) Uani 1 1 d .
H34 H 0.9020 0.5204 0.4462 0.035 Uiso 1 1 calc R
C16 C 0.61060(15) 0.80376(14) 0.82405(11) 0.0260(4) Uani 1 1 d .
C21 C 0.70608(16) 0.91116(12) 0.67210(12) 0.0262(4) Uani 1 1 d .
H21A H 0.7651 0.8934 0.6582 0.039 Uiso 1 1 calc GR
H21B H 0.7207 0.9575 0.7029 0.039 Uiso 1 1 calc GR
H21C H 0.6565 0.9236 0.6278 0.039 Uiso 1 1 calc GR
C26 C 0.84002(14) 0.76745(12) 0.31822(10) 0.0195(4) Uani 1 1 d .
H26 H 0.8685 0.8076 0.2955 0.023 Uiso 1 1 calc R
C38 C 0.40266(17) 0.60171(14) 0.38969(15) 0.0371(5) Uani 1 1 d .
H38 H 0.3346 0.6087 0.3823 0.044 Uiso 1 1 calc R
C24 C 0.78957(14) 0.63036(11) 0.31914(10) 0.0198(4) Uani 1 1 d .
H24 H 0.7836 0.5807 0.2967 0.024 Uiso 1 1 calc R
C52 C 0.59368(18) 0.99292(14) 0.41608(15) 0.0374(5) Uani 1 1 d .
H52 H 0.5623 1.0157 0.4505 0.045 Uiso 1 1 calc R
C17 C 0.64560(14) 0.86233(13) 0.78362(11) 0.0238(4) Uani 1 1 d .
H17 H 0.6541 0.9134 0.8030 0.029 Uiso 1 1 calc R
C44 C 1.01405(17) 0.99082(13) 0.35385(12) 0.0301(5) Uani 1 1 d .
H44 H 1.0184 1.0243 0.3145 0.036 Uiso 1 1 calc R
C20 C 0.5895(2) 0.82247(17) 0.89948(12) 0.0397(6) Uani 1 1 d .
H20A H 0.5369 0.7891 0.9076 0.060 Uiso 1 1 calc GR
H20B H 0.5702 0.8769 0.9006 0.060 Uiso 1 1 calc GR
H20C H 0.6480 0.8132 0.9381 0.060 Uiso 1 1 calc GR

loop_
_atom_site_aniso_label
_atom_site_aniso_U_11
_atom_site_aniso_U_22
_atom_site_aniso_U_33
_atom_site_aniso_U_23
_atom_site_aniso_U_13
_atom_site_aniso_U_12
Fe1 0.01346(15) 0.02093(17) 0.01347(16) 0.00168(10) 0.00293(11) 0.00160(10)
Cl2 0.0264(2) 0.0343(3) 0.0261(2) 0.00337(19) 0.00361(19) -0.0110(2)
Cl1 0.0351(3) 0.0226(2) 0.0280(3) 0.00318(18) -0.0002(2) 0.00234(19)
F1 0.0534(8) 0.0286(6) 0.0241(6) -0.0037(5) 0.0286(6) -0.0011(6)
C11 0.0153(9) 0.0183(8) 0.0152(9) -0.0019(7) 0.0039(7) -0.0015(7)
C35 0.0207(9) 0.0167(9) 0.0241(9) -0.0034(7) 0.0077(7) -0.0054(7)
C42 0.0211(9) 0.0155(8) 0.0186(9) -0.0030(7) 0.0089(7) -0.0013(7)
C28 0.0196(9) 0.0188(9) 0.0141(8) -0.0024(7) 0.0054(7) -0.0033(7)
C36 0.0261(10) 0.0196(9) 0.0267(10) 0.0005(7) 0.0107(8) -0.0036(8)
N1 0.0142(7) 0.0147(7) 0.0124(7) -0.0004(5) 0.0058(5) -0.0015(6)
C27 0.0134(8) 0.0179(9) 0.0160(8) 0.0012(7) 0.0043(7) 0.0017(7)
C12 0.0152(9) 0.0172(9) 0.0188(9) -0.0009(6) 0.0044(7) 0.0002(7)
C48 0.0193(9) 0.0152(8) 0.0299(10) -0.0008(7) 0.0126(8) -0.0013(7)
C14 0.0161(9) 0.0276(10) 0.0161(9) 0.0014(7) 0.0046(7) -0.0015(7)
C49 0.0238(10) 0.0249(10) 0.0292(10) 0.0017(8) 0.0102(8) 0.0005(8)
C29 0.0300(10) 0.0174(9) 0.0176(9) 0.0009(7) 0.0111(8) -0.0009(8)
C4 0.0205(10) 0.0286(10) 0.0205(9) 0.0008(7) 0.0093(8) 0.0031(8)
C22 0.0118(8) 0.0204(9) 0.0122(8) 0.0004(6) 0.0044(6) 0.0010(6)
C7 0.0162(9) 0.0244(10) 0.0240(10) -0.0005(8) 0.0024(7) 0.0016(7)
C45 0.0233(10) 0.0295(10) 0.0333(11) -0.0026(9) 0.0120(8) -0.0086(8)
C51 0.0283(12) 0.0329(12) 0.0642(17) 0.0087(11) 0.0161(11) 0.0116(10)
C8 0.0195(9) 0.0366(12) 0.0231(10) -0.0020(8) -0.0039(8) 0.0038(8)
C3 0.0158(9) 0.0188(9) 0.0175(9) -0.0003(6) 0.0056(7) 0.0005(7)
N2 0.0152(7) 0.0196(7) 0.0126(7) -0.0002(6) 0.0057(6) -0.0009(6)
C53 0.0275(10) 0.0234(10) 0.0324(11) -0.0047(8) 0.0158(8) -0.0016(8)
C9 0.0283(11) 0.0388(11) 0.0122(9) -0.0004(8) -0.0015(8) 0.0026(9)
C31 0.0655(17) 0.0198(10) 0.0299(11) -0.0050(9) 0.0180(11) -0.0075(10)
C23 0.0135(8) 0.0191(9) 0.0151(8) -0.0005(7) 0.0048(6) 0.0000(7)
C1 0.0162(8) 0.0139(8) 0.0117(8) -0.0022(6) 0.0050(6) -0.0031(6)
C2 0.0162(8) 0.0136(8) 0.0138(8) -0.0013(6) 0.0067(7) -0.0017(7)
C43 0.0278(10) 0.0267(10) 0.0226(9) 0.0042(8) 0.0055(8) -0.0034(8)
C41 0.0205(9) 0.0187(9) 0.0157(8) -0.0003(7) 0.0091(7) -0.0011(7)
C18 0.0160(8) 0.0263(10) 0.0167(8) -0.0015(7) 0.0030(7) 0.0034(7)
C46 0.0190(9) 0.0326(11) 0.0272(10) -0.0010(8) 0.0071(8) 0.0015(8)
C5 0.0179(9) 0.0365(11) 0.0308(11) 0.0003(9) 0.0130(8) 0.0058(8)
C32 0.0695(18) 0.0240(11) 0.0353(12) 0.0041(9) 0.0246(12) 0.0146(11)
C40 0.0271(11) 0.0319(11) 0.0274(11) -0.0038(8) 0.0071(8) -0.0058(9)
C50 0.0284(11) 0.0350(12) 0.0405(13) 0.0104(10) 0.0057(9) 0.0053(9)
C13 0.0123(8) 0.0268(9) 0.0098(8) 0.0003(7) 0.0031(6) 0.0013(7)
C6 0.0141(9) 0.0349(11) 0.0341(11) -0.0010(9) 0.0039(8) 0.0058(8)
C37 0.0289(11) 0.0281(11) 0.0457(13) 0.0004(9) 0.0220(10) -0.0031(9)
C39 0.0269(11) 0.0396(13) 0.0364(12) -0.0034(10) -0.0025(9) -0.0069(10)
C47 0.0235(9) 0.0201(9) 0.0245(9) 0.0026(7) 0.0103(8) 0.0019(8)
C33 0.0423(13) 0.0373(13) 0.0404(13) 0.0076(10) 0.0171(11) 0.0150(11)
C30 0.0387(12) 0.0224(10) 0.0256(10) -0.0031(8) 0.0133(9) -0.0058(9)
C19 0.0367(12) 0.0288(11) 0.0277(10) -0.0012(8) 0.0157(9) -0.0093(9)
C15 0.0197(9) 0.0369(11) 0.0164(9) 0.0051(8) 0.0076(7) 0.0002(8)
C10 0.0198(9) 0.0272(10) 0.0151(9) -0.0021(7) 0.0038(7) -0.0014(8)
C25 0.0265(10) 0.0258(9) 0.0147(9) -0.0012(7) 0.0127(7) 0.0024(8)
C34 0.0301(11) 0.0266(10) 0.0331(11) 0.0031(9) 0.0099(9) 0.0030(9)
C16 0.0206(9) 0.0420(12) 0.0169(9) -0.0021(8) 0.0072(8) 0.0030(9)
C21 0.0306(10) 0.0237(10) 0.0265(10) -0.0011(8) 0.0110(8) -0.0005(8)
C26 0.0213(9) 0.0209(9) 0.0191(9) 0.0025(7) 0.0102(7) 0.0003(7)
C38 0.0192(10) 0.0351(12) 0.0569(15) -0.0008(11) 0.0089(10) -0.0041(9)
C24 0.0242(9) 0.0197(9) 0.0173(9) -0.0036(7) 0.0082(7) 0.0010(7)
C52 0.0320(12) 0.0280(11) 0.0597(16) -0.0062(10) 0.0259(11) 0.0051(9)
C17 0.0215(9) 0.0308(10) 0.0188(9) -0.0075(8) 0.0039(7) 0.0015(8)
C44 0.0373(12) 0.0287(11) 0.0272(10) 0.0056(8) 0.0134(9) -0.0088(9)
C20 0.0453(14) 0.0574(16) 0.0207(11) -0.0082(10) 0.0163(10) -0.0008(12)

loop_
_atom_type_symbol
_atom_type_description
_atom_type_scat_dispersion_real
_atom_type_scat_dispersion_imag
_atom_type_scat_source
C C 0.0181 0.0091 'International Tables Vol C Tables 4.2.6.8 and 6.1.1.4'
H H 0.0000 0.0000 'International Tables Vol C Tables 4.2.6.8 and 6.1.1.4'
Cl Cl 0.3639 0.7018 'International Tables Vol C Tables 4.2.6.8 and 6.1.1.4'
F F 0.0727 0.0534 'International Tables Vol C Tables 4.2.6.8 and 6.1.1.4'
Fe Fe -1.1336 3.1974 'International Tables Vol C Tables 4.2.6.8 and 6.1.1.4'
N N 0.0311 0.0180 'International Tables Vol C Tables 4.2.6.8 and 6.1.1.4'

loop_
_geom_angle_atom_site_label_1
_geom_angle_atom_site_label_2
_geom_angle_atom_site_label_3
_geom_angle
Cl2 Fe1 Cl1 121.93(2)
N1 Fe1 Cl2 111.06(4)
N1 Fe1 Cl1 114.09(4)
N2 Fe1 Cl2 112.11(4)
N2 Fe1 Cl1 110.74(4)
N2 Fe1 N1 78.91(6)
C12 C11 C1 105.99(15)
C10 C11 C12 119.23(18)
C10 C11 C1 134.77(17)
C36 C35 C28 119.35(17)
C40 C35 C28 122.03(17)
C40 C35 C36 118.57(19)
C43 C42 C41 123.84(17)
C47 C42 C43 118.22(18)
C47 C42 C41 117.92(16)
C35 C28 H28 106.1
C35 C28 C29 114.71(15)
C35 C28 C23 110.17(15)
C29 C28 H28 106.1
C29 C28 C23 113.01(14)
C23 C28 H28 106.1
C35 C36 H36 119.8
C37 C36 C35 120.4(2)
C37 C36 H36 119.8
C22 N1 Fe1 127.90(11)
C1 N1 Fe1 112.41(11)
C1 N1 C22 119.62(15)
C22 C27 C41 120.99(15)
C26 C27 C22 118.22(17)
C26 C27 C41 120.78(16)
C7 C12 C11 123.04(18)
C7 C12 C3 122.73(17)
C3 C12 C11 114.21(17)
C49 C48 C53 118.16(19)
C49 C48 C41 122.91(17)
C53 C48 C41 118.91(18)
C13 C14 C19 121.17(17)
C15 C14 C13 117.78(18)
C15 C14 C19 121.05(18)
C48 C49 H49 119.3
C50 C49 C48 121.3(2)
C50 C49 H49 119.3
C30 C29 C28 122.83(19)
C30 C29 C34 118.27(19)
C34 C29 C28 118.85(18)
C3 C4 H4 121.1
C3 C4 C5 117.89(18)
C5 C4 H4 121.1
C27 C22 N1 120.06(16)
C23 C22 N1 118.02(15)
C23 C22 C27 121.84(16)
C12 C7 C8 116.25(18)
C12 C7 C6 116.04(18)
C8 C7 C6 127.70(19)
C46 C45 H45 120.2
C44 C45 H45 120.2
C44 C45 C46 119.67(19)
C50 C51 H51 120.1
C52 C51 H51 120.1
C52 C51 C50 119.9(2)
C7 C8 H8 119.7
C9 C8 C7 120.70(18)
C9 C8 H8 119.7
C12 C3 C2 105.78(15)
C4 C3 C12 119.92(18)
C4 C3 C2 134.22(18)
C2 N2 Fe1 112.44(11)
C2 N2 C13 119.14(15)
C13 N2 Fe1 128.42(11)
C48 C53 H53 119.8
C52 C53 C48 120.4(2)
C52 C53 H53 119.8
C8 C9 H9 118.8
C8 C9 C10 122.36(18)
C10 C9 H9 118.8
C32 C31 H31 119.6
C32 C31 C30 120.8(2)
C30 C31 H31 119.6
C22 C23 C28 120.06(15)
C24 C23 C28 121.50(16)
C24 C23 C22 118.43(16)
C11 C1 C2 106.88(14)
N1 C1 C11 135.60(16)
N1 C1 C2 117.52(15)
C3 C2 C1 107.07(15)
N2 C2 C3 134.50(16)
N2 C2 C1 118.41(15)
C42 C43 H43 119.7
C44 C43 C42 120.52(19)
C44 C43 H43 119.7
C42 C41 C27 111.93(14)
C42 C41 C48 114.17(15)
C42 C41 H41 106.5
C27 C41 H41 106.5
C48 C41 C27 110.76(15)
C48 C41 H41 106.5
C13 C18 C21 120.94(16)
C17 C18 C13 118.07(18)
C17 C18 C21 120.98(18)
C45 C46 H46 120.0
C45 C46 C47 119.96(19)
C47 C46 H46 120.0
C4 C5 H5 118.8
C6 C5 C4 122.36(18)
C6 C5 H5 118.8
C31 C32 H32 120.5
C31 C32 C33 119.1(2)
C33 C32 H32 120.5
C35 C40 H40 119.6
C35 C40 C39 120.8(2)
C39 C40 H40 119.6
C49 C50 C51 119.7(2)
C49 C50 H50 120.1
C51 C50 H50 120.1
C14 C13 N2 120.00(17)
C18 C13 C14 121.75(16)
C18 C13 N2 118.24(16)
C7 C6 H6 119.5
C5 C6 C7 120.99(18)
C5 C6 H6 119.5
C36 C37 H37 119.9
C38 C37 C36 120.1(2)
C38 C37 H37 119.9
C40 C39 H39 119.9
C38 C39 C40 120.1(2)
C38 C39 H39 119.9
C42 C47 H47 119.5
C46 C47 C42 121.01(18)
C46 C47 H47 119.5
C32 C33 H33 119.9
C32 C33 C34 120.3(2)
C34 C33 H33 119.9
C29 C30 C31 120.5(2)
C29 C30 H30 119.8
C31 C30 H30 119.8
C14 C19 H19A 109.5
C14 C19 H19B 109.5
C14 C19 H19C 109.5
H19A C19 H19B 109.5
H19A C19 H19C 109.5
H19B C19 H19C 109.5
C14 C15 H15 119.1
C16 C15 C14 121.90(19)
C16 C15 H15 119.1
C11 C10 C9 118.26(18)
C11 C10 H10 120.9
C9 C10 H10 120.9
F1 C25 C26 118.35(17)
F1 C25 C24 118.24(17)
C24 C25 C26 123.40(17)
C29 C34 H34 119.5
C33 C34 C29 121.1(2)
C33 C34 H34 119.5
C15 C16 C17 118.59(18)
C15 C16 C20 121.1(2)
C17 C16 C20 120.3(2)
C18 C21 H21A 109.5
C18 C21 H21B 109.5
C18 C21 H21C 109.5
H21A C21 H21B 109.5
H21A C21 H21C 109.5
H21B C21 H21C 109.5
C27 C26 H26 120.4
C25 C26 C27 119.12(17)
C25 C26 H26 120.4
C37 C38 C39 119.9(2)
C37 C38 H38 120.0
C39 C38 H38 120.0
C23 C24 H24 120.6
C25 C24 C23 118.82(17)
C25 C24 H24 120.6
C51 C52 C53 120.6(2)
C51 C52 H52 119.7
C53 C52 H52 119.7
C18 C17 H17 119.1
C16 C17 C18 121.90(19)
C16 C17 H17 119.1
C45 C44 C43 120.60(19)
C45 C44 H44 119.7
C43 C44 H44 119.7
C16 C20 H20A 109.5
C16 C20 H20B 109.5
C16 C20 H20C 109.5
H20A C20 H20B 109.5
H20A C20 H20C 109.5
H20B C20 H20C 109.5

loop_
_geom_bond_atom_site_label_1
_geom_bond_atom_site_label_2
_geom_bond_distance
Fe1 Cl2 2.2227(6)
Fe1 Cl1 2.2312(6)
Fe1 N1 2.1501(15)
Fe1 N2 2.1367(15)
F1 C25 1.359(2)
C11 C12 1.418(3)
C11 C1 1.464(3)
C11 C10 1.374(3)
C35 C28 1.521(3)
C35 C36 1.397(3)
C35 C40 1.386(3)
C42 C43 1.391(3)
C42 C41 1.526(2)
C42 C47 1.390(3)
C28 H28 0.9800
C28 C29 1.528(3)
C28 C23 1.529(2)
C36 H36 0.9300
C36 C37 1.395(3)
N1 C22 1.442(2)
N1 C1 1.284(2)
C27 C22 1.404(3)
C27 C41 1.533(2)
C27 C26 1.391(3)
C12 C7 1.403(3)
C12 C3 1.415(3)
C48 C49 1.391(3)
C48 C53 1.398(3)
C48 C41 1.527(3)
C14 C13 1.402(3)
C14 C19 1.506(3)
C14 C15 1.399(3)
C49 H49 0.9300
C49 C50 1.388(3)
C29 C30 1.385(3)
C29 C34 1.397(3)
C4 H4 0.9300
C4 C3 1.375(3)
C4 C5 1.412(3)
C22 C23 1.404(3)
C7 C8 1.416(3)
C7 C6 1.416(3)
C45 H45 0.9300
C45 C46 1.383(3)
C45 C44 1.371(3)
C51 H51 0.9300
C51 C50 1.389(4)
C51 C52 1.372(4)
C8 H8 0.9300
C8 C9 1.372(3)
C3 C2 1.467(3)
N2 C2 1.279(2)
N2 C13 1.441(2)
C53 H53 0.9300
C53 C52 1.395(3)
C9 H9 0.9300
C9 C10 1.418(3)
C31 H31 0.9300
C31 C32 1.382(4)
C31 C30 1.394(3)
C23 C24 1.395(2)
C1 C2 1.522(2)
C43 H43 0.9300
C43 C44 1.387(3)
C41 H41 0.9800
C18 C13 1.398(3)
C18 C21 1.505(3)
C18 C17 1.393(3)
C46 H46 0.9300
C46 C47 1.384(3)
C5 H5 0.9300
C5 C6 1.374(3)
C32 H32 0.9300
C32 C33 1.383(4)
C40 H40 0.9300
C40 C39 1.388(3)
C50 H50 0.9300
C6 H6 0.9300
C37 H37 0.9300
C37 C38 1.374(4)
C39 H39 0.9300
C39 C38 1.384(4)
C47 H47 0.9300
C33 H33 0.9300
C33 C34 1.386(3)
C30 H30 0.9300
C19 H19A 0.9600
C19 H19B 0.9600
C19 H19C 0.9600
C15 H15 0.9300
C15 C16 1.387(3)
C10 H10 0.9300
C25 C26 1.377(3)
C25 C24 1.372(3)
C34 H34 0.9300
C16 C17 1.390(3)
C16 C20 1.513(3)
C21 H21A 0.9600
C21 H21B 0.9600
C21 H21C 0.9600
C26 H26 0.9300
C38 H38 0.9300
C24 H24 0.9300
C52 H52 0.9300
C17 H17 0.9300
C44 H44 0.9300
C20 H20A 0.9600
C20 H20B 0.9600
C20 H20C 0.9600

loop_
_geom_torsion_atom_site_label_1
_geom_torsion_atom_site_label_2
_geom_torsion_atom_site_label_3
_geom_torsion_atom_site_label_4
_geom_torsion
Fe1 N1 C22 C27 -94.25(19)
Fe1 N1 C22 C23 82.71(19)
Fe1 N1 C1 C11 -179.19(17)
Fe1 N1 C1 C2 1.05(19)
Fe1 N2 C2 C3 175.37(17)
Fe1 N2 C2 C1 -5.94(19)
Fe1 N2 C13 C14 -86.6(2)
Fe1 N2 C13 C18 91.81(19)
F1 C25 C26 C27 178.50(17)
F1 C25 C24 C23 -179.76(17)
C11 C12 C7 C8 -3.9(3)
C11 C12 C7 C6 175.65(18)
C11 C12 C3 C4 -176.36(17)
C11 C12 C3 C2 0.9(2)
C11 C1 C2 C3 2.66(19)
C11 C1 C2 N2 -176.37(16)
C35 C28 C29 C30 3.0(3)
C35 C28 C29 C34 -174.47(17)
C35 C28 C23 C22 76.1(2)
C35 C28 C23 C24 -102.5(2)
C35 C36 C37 C38 0.6(3)
C35 C40 C39 C38 -0.1(4)
C42 C43 C44 C45 -1.0(3)
C28 C35 C36 C37 176.54(18)
C28 C35 C40 C39 -176.7(2)
C28 C29 C30 C31 -177.16(18)
C28 C29 C34 C33 178.39(19)
C28 C23 C24 C25 -179.31(17)
C36 C35 C28 C29 104.87(19)
C36 C35 C28 C23 -126.27(18)
C36 C35 C40 C39 0.9(3)
C36 C37 C38 C39 0.1(4)
N1 C22 C23 C28 -0.1(2)
N1 C22 C23 C24 178.47(16)
N1 C1 C2 C3 -177.51(15)
N1 C1 C2 N2 3.5(2)
C27 C22 C23 C28 176.78(16)
C27 C22 C23 C24 -4.6(3)
C12 C11 C1 N1 178.1(2)
C12 C11 C1 C2 -2.09(19)
C12 C11 C10 C9 1.7(3)
C12 C7 C8 C9 1.9(3)
C12 C7 C6 C5 1.2(3)
C12 C3 C2 N2 176.65(19)
C12 C3 C2 C1 -2.15(19)
C48 C49 C50 C51 0.0(3)
C48 C53 C52 C51 -0.9(3)
C14 C15 C16 C17 0.7(3)
C14 C15 C16 C20 -178.9(2)
C49 C48 C53 C52 0.2(3)
C49 C48 C41 C42 76.0(2)
C49 C48 C41 C27 -51.4(2)
C29 C28 C23 C22 -154.16(17)
C29 C28 C23 C24 27.3(2)
C4 C3 C2 N2 -6.7(4)
C4 C3 C2 C1 174.5(2)
C4 C5 C6 C7 0.9(3)
C22 N1 C1 C11 -2.1(3)
C22 N1 C1 C2 178.17(14)
C22 C27 C41 C42 142.70(17)
C22 C27 C41 C48 -88.6(2)
C22 C27 C26 C25 0.3(3)
C22 C23 C24 C25 2.1(3)
C7 C12 C3 C4 2.2(3)
C7 C12 C3 C2 179.43(17)
C7 C8 C9 C10 1.8(4)
C45 C46 C47 C42 -1.4(3)
C8 C7 C6 C5 -179.3(2)
C8 C9 C10 C11 -3.7(3)
C3 C12 C7 C8 177.71(18)
C3 C12 C7 C6 -2.8(3)
C3 C4 C5 C6 -1.5(3)
C53 C48 C49 C50 0.2(3)
C53 C48 C41 C42 -105.69(19)
C53 C48 C41 C27 126.88(18)
C31 C32 C33 C34 0.3(3)
C23 C28 C29 C30 -124.39(19)
C23 C28 C29 C34 58.1(2)
C1 C11 C12 C7 -177.73(17)
C1 C11 C12 C3 0.8(2)
C1 C11 C10 C9 -178.5(2)
C1 N1 C22 C27 89.1(2)
C1 N1 C22 C23 -93.9(2)
C2 N2 C13 C14 93.9(2)
C2 N2 C13 C18 -87.7(2)
C43 C42 C41 C27 93.6(2)
C43 C42 C41 C48 -33.2(3)
C43 C42 C47 C46 0.4(3)
C41 C42 C43 C44 179.62(18)
C41 C42 C47 C46 -178.50(17)
C41 C27 C22 N1 -1.0(3)
C41 C27 C22 C23 -177.83(17)
C41 C27 C26 C25 -178.46(18)
C41 C48 C49 C50 178.50(19)
C41 C48 C53 C52 -178.14(19)
C46 C45 C44 C43 0.0(3)
C5 C4 C3 C12 0.0(3)
C5 C4 C3 C2 -176.3(2)
C32 C31 C30 C29 -1.2(3)
C32 C33 C34 C29 -1.1(3)
C40 C35 C28 C29 -77.6(2)
C40 C35 C28 C23 51.3(2)
C40 C35 C36 C37 -1.1(3)
C40 C39 C38 C37 -0.3(4)
C50 C51 C52 C53 1.0(4)
C13 C14 C15 C16 0.2(3)
C13 N2 C2 C3 -5.0(3)
C13 N2 C2 C1 173.66(15)
C13 C18 C17 C16 1.1(3)
C6 C7 C8 C9 -177.6(2)
C47 C42 C43 C44 0.8(3)
C47 C42 C41 C27 -87.5(2)
C47 C42 C41 C48 145.62(17)
C30 C29 C34 C33 0.8(3)
C30 C31 C32 C33 0.8(3)
C19 C14 C13 N2 -3.0(3)
C19 C14 C13 C18 178.70(18)
C19 C14 C15 C16 -179.0(2)
C15 C14 C13 N2 177.90(17)
C15 C14 C13 C18 -0.4(3)
C15 C16 C17 C18 -1.3(3)
C10 C11 C12 C7 2.1(3)
C10 C11 C12 C3 -179.37(17)
C10 C11 C1 N1 -1.7(4)
C10 C11 C1 C2 178.1(2)
C34 C29 C30 C31 0.4(3)
C21 C18 C13 C14 -179.04(18)
C21 C18 C13 N2 2.6(3)
C21 C18 C17 C16 179.95(19)
C26 C27 C22 N1 -179.78(16)
C26 C27 C22 C23 3.4(3)
C26 C27 C41 C42 -38.5(2)
C26 C27 C41 C48 90.1(2)
C26 C25 C24 C23 1.6(3)
C24 C25 C26 C27 -2.9(3)
C52 C51 C50 C49 -0.6(4)
C17 C18 C13 C14 -0.2(3)
C17 C18 C13 N2 -178.54(16)
C44 C45 C46 C47 1.2(3)
C20 C16 C17 C18 178.3(2)
